data_4108539
loop_
_publ_author_name
'Frances Namuswe'
'Gary D. Kasper'
'Amy A. Narducci Sarjeant'
'Takahiro Hayashi'
'Courtney M. Krest'
'Michael T. Green'
'Pierre Mo\"enne-Loccoz'
'David P. Goldberg'

_publ_section_title
;
 Rational Tuning of the Thiolate Donor in Model Complexes of Superoxide
 Reductase: Direct Evidence for a trans Influence in FeIII-OOR Complexes
;
_journal_name_full 'Journal of the American Chemical Society'
_journal_page_first 14189
_journal_page_last 14200
_journal_paper_doi 10.1021/ja8031828
_journal_volume 130
_journal_year 2008
_chemical_formula_moiety 'C18 H33 Fe N4 O S, B F4'
_chemical_formula_sum 'C18 H33 B F4 Fe N4 O S'
_chemical_formula_weight 496.20
_chemical_name_systematic
; 
 ? 
;
_space_group_IT_number 33
_symmetry_cell_setting orthorhombic
_symmetry_space_group_name_Hall 'P 2c -2n'
_symmetry_space_group_name_H-M 'P n a 21'
_atom_sites_solution_hydrogens geom
_atom_sites_solution_primary direct
_atom_sites_solution_secondary difmap
_audit_creation_date
;
'Wed Feb 07 17:01:29 2007'
;
_audit_creation_method SHELXL-97
_cell_angle_alpha 90.00
_cell_angle_beta 90.00
_cell_angle_gamma 90.00
_cell_formula_units_Z 4
_cell_length_a 15.7595(4)
_cell_length_b 14.3395(3)
_cell_length_c 10.0194(3)
_cell_measurement_reflns_used 15282
_cell_measurement_theta_max 27.9998
_cell_measurement_theta_min 3.8655
_cell_volume 2264.22(10)
_computing_cell_refinement 'Oxford Diffraction CrysAlis RED'
_computing_data_collection 'Oxford Diffraction CrysAlis CCD'
_computing_data_reduction 'Oxford Diffraction CrysAlis RED'
_computing_molecular_graphics 'Sheldrick, G.M. (2000). SHELXTL v6.10.'
_computing_publication_material 'Sheldrick, G.M. (2000). SHELXTL v6.10.'
_computing_structure_refinement 'Sheldrick, G.M. (2000). SHELXTL v6.10.'
_computing_structure_solution 'Sheldrick, G.M. (2000). SHELXTL v6.10.'
_diffrn_ambient_temperature 110
_diffrn_detector_area_resol_mean 15.9890
_diffrn_measured_fraction_theta_full 0.996
_diffrn_measured_fraction_theta_max 0.996
_diffrn_measurement_details 'see scan set'
_diffrn_measurement_device Kappa
_diffrn_measurement_device_type Xcalibur3
_diffrn_measurement_method ' omega phi scans'
_diffrn_orient_matrix_UB_11 0.0025100739
_diffrn_orient_matrix_UB_12 0.0070797796
_diffrn_orient_matrix_UB_13 -0.0488253831
_diffrn_orient_matrix_UB_21 -0.0294527054
_diffrn_orient_matrix_UB_22 -0.0402910426
_diffrn_orient_matrix_UB_23 -0.0078160608
_diffrn_orient_matrix_UB_31 -0.0643597764
_diffrn_orient_matrix_UB_32 0.0187884266
_diffrn_orient_matrix_UB_33 0.0016245081
_diffrn_radiation_monochromator graphite
_diffrn_radiation_source 'Enhance (Mo) X-ray Source'
_diffrn_radiation_type 'Mo K\a'
_diffrn_radiation_wavelength 0.71073
_diffrn_reflns_av_R_equivalents 0.0418
_diffrn_reflns_av_sigmaI/netI 0.0298
_diffrn_reflns_limit_h_max 20
_diffrn_reflns_limit_h_min -19
_diffrn_reflns_limit_k_max 18
_diffrn_reflns_limit_k_min -18
_diffrn_reflns_limit_l_max 13
_diffrn_reflns_limit_l_min -13
_diffrn_reflns_number 30422
_diffrn_reflns_resolution_max 0.75
_diffrn_reflns_theta_full 28.10
_diffrn_reflns_theta_max 28.10
_diffrn_reflns_theta_min 4.07
_diffrn_source_current 40
_diffrn_source_power 2
_diffrn_source_voltage 50
_diffrn_standards_interval_count 2
_diffrn_standards_interval_time 50
_exptl_absorpt_coefficient_mu 0.806
_exptl_absorpt_correction_T_max 0.901
_exptl_absorpt_correction_T_min 0.658
_exptl_absorpt_correction_type analytical
_exptl_absorpt_process_details
;
CrysAlis RED, Oxford Diffraction Ltd.,
Version 1.171.31.7 (release 18-10-2006 CrysAlis171 .NET)
(compiled Oct 18 2006,16:28:17)
Analytical numeric absorption correction using a multifaceted crystal
            model based on expressions derived by R.C. Clark & J.S. Reid.
(Clark, R. C. & Reid, J. S. (1995). Acta Cryst. A51, 887-897)
;
_exptl_crystal_colour colorless
_exptl_crystal_density_diffrn 1.456
_exptl_crystal_description rod
_exptl_crystal_F_000 1040
_exptl_crystal_size_max 0.8939
_exptl_crystal_size_mid 0.1808
_exptl_crystal_size_min 0.1569
_refine_diff_density_max 1.329
_refine_diff_density_min -0.615
_refine_diff_density_rms 0.161
_refine_ls_abs_structure_details 'Flack H D (1983), Acta Cryst. A39, 876-881'
_refine_ls_abs_structure_Flack 0.50(6)
_refine_ls_extinction_method none
_refine_ls_goodness_of_fit_ref 1.076
_refine_ls_hydrogen_treatment constr
_refine_ls_matrix_type full
_refine_ls_number_parameters 266
_refine_ls_number_reflns 5490
_refine_ls_number_restraints 34
_refine_ls_restrained_S_all 1.080
_refine_ls_R_factor_all 0.1129
_refine_ls_R_factor_gt 0.0947
_refine_ls_shift/su_max 0.002
_refine_ls_shift/su_mean 0.000
_refine_ls_structure_factor_coef Fsqd
_refine_ls_weighting_details 'calc w=1/[\s^2^(Fo^2^)+(0.0761P)^2^+21.0067P] where P=(Fo^2^+2Fc^2^)/3'
_refine_ls_weighting_scheme calc
_refine_ls_wR_factor_gt 0.2290
_refine_ls_wR_factor_ref 0.2428
_reflns_number_gt 4572
_reflns_number_total 5490
_reflns_threshold_expression >2sigma(I)
_cod_data_source_file ja8031828_si_002.cif
_cod_data_source_block x0339
_cod_database_code 4108539
_audit_creation_method_reference
;
CrysAlis RED, Oxford Diffraction Ltd.,
Version 1.171.31.7 (release 18-10-2006 CrysAlis171 .NET)
(compiled Oct 18 2006,16:28:17)
;
_computing_data_collection_reference
;
CrysAlis CCD, Oxford Diffraction Ltd.,
Version 1.171.31.7 (release 18-10-2006 CrysAlis171 .NET)
(compiled Oct 18 2006,16:28:17)
;
_computing_cell_refinment_reference
;
CrysAlis RED, Oxford Diffraction Ltd.,
Version 1.171.31.7 (release 18-10-2006 CrysAlis171 .NET)
(compiled Oct 18 2006,16:28:17)
;
_computing_data_reduction_reference
;
CrysAlis RED, Oxford Diffraction Ltd.,
Version 1.171.31.7 (release 18-10-2006 CrysAlis171 .NET)
(compiled Oct 18 2006,16:28:17)
;
_cell_measurement_resolution_max 0.76
_jhu_your_name_here 'Dr. Amy A Sarjeant'
_jhu_your_lab_here 'NCB 240'
_jhu_your_phone_number_here x6-8569
_jhu_your_email_here xray@jhu.edu
_jhu_institutional_source 'Goldberg Lab'
_jhu_submitting_scientist 'Gary Kasper'
_jhu_scientist_phone x6-7464
_jhu_scientist_email gkasper@jhu.edu
_jhu_identifying_number x0339
_jhu_xray_labbook II-54
_jhu_crystalization_labbook
;
;
_jhu_crystalization_solvent 'Methylene Chloride, Diethyl Ether'
_jhu_crystalization_method
;
;
_jhu_diffraction_detector_distance 50
_jhu_quality_factor 4

loop_
_symmetry_equiv_pos_as_xyz
'x, y, z'
'-x, -y, z+1/2'
'x+1/2, -y+1/2, z'
'-x+1/2, y+1/2, z+1/2'

loop_
_atom_site_label
_atom_site_type_symbol
_atom_site_fract_x
_atom_site_fract_y
_atom_site_fract_z
_atom_site_U_iso_or_equiv
_atom_site_adp_type
_atom_site_occupancy
_atom_site_symmetry_multiplicity
_atom_site_calc_flag
_atom_site_refinement_flags
_atom_site_disorder_assembly
_atom_site_disorder_group
Fe1 Fe 0.17395(5) 0.55471(5) 0.2063(2) 0.0219(2) Uani 1 1 d . . .
S1 S 0.04398(10) 0.63128(10) 0.2068(3) 0.0333(4) Uani 1 1 d . . .
O1 O 0.0966(16) 1.0420(17) 0.259(2) 0.111(8) Uiso 0.53 1 d P A 1
O1' O 0.0750(8) 1.0365(9) 0.0826(13) 0.039(3) Uiso 0.47 1 d P A 2
N1 N 0.1995(5) 0.4903(5) 0.4041(8) 0.0421(17) Uani 1 1 d D . .
H1N H 0.2400 0.4441 0.3897 0.050 Uiso 1 1 calc R A .
N2 N 0.2492(5) 0.6665(5) 0.3100(8) 0.047(2) Uani 1 1 d D . .
H2N H 0.2097 0.7044 0.3525 0.057 Uiso 1 1 calc R A .
N3 N 0.2436(5) 0.5590(5) 0.0284(7) 0.0420(18) Uani 1 1 d D . .
H3N H 0.2854 0.5136 0.0380 0.050 Uiso 1 1 calc R A .
N4 N 0.1236(4) 0.4175(5) 0.1527(7) 0.045(2) Uani 1 1 d D . .
H4N H 0.1675 0.3751 0.1653 0.054 Uiso 1 1 calc R A .
C1 C 0.2383(8) 0.5581(7) 0.4960(11) 0.071(4) Uani 1 1 d D A .
H1A H 0.2717 0.5252 0.5652 0.085 Uiso 1 1 calc R . .
H1B H 0.1937 0.5953 0.5407 0.085 Uiso 1 1 calc R . .
C2 C 0.2959(8) 0.6215(9) 0.4140(10) 0.060(3) Uani 1 1 d D A .
H2A H 0.3216 0.6692 0.4730 0.072 Uiso 1 1 calc R . .
H2B H 0.3424 0.5842 0.3745 0.072 Uiso 1 1 calc R . .
C3 C 0.3005(6) 0.7297(6) 0.2227(14) 0.078(4) Uani 1 1 d D . .
H3A H 0.2626 0.7779 0.1844 0.093 Uiso 1 1 calc R . .
H3B H 0.3435 0.7618 0.2781 0.093 Uiso 1 1 calc R . .
C4 C 0.3441(6) 0.6799(7) 0.1121(9) 0.048(2) Uani 1 1 d D . .
H4A H 0.3742 0.6256 0.1504 0.058 Uiso 1 1 calc R A .
H4B H 0.3877 0.7222 0.0746 0.058 Uiso 1 1 calc R . .
C5 C 0.2897(7) 0.6457(8) -0.0011(11) 0.067(4) Uani 1 1 d D . .
H5A H 0.2481 0.6948 -0.0241 0.081 Uiso 1 1 calc R . .
H5B H 0.3261 0.6355 -0.0802 0.081 Uiso 1 1 calc R . .
C6 C 0.1984(8) 0.5342(8) -0.0917(9) 0.064(4) Uani 1 1 d D . .
H6A H 0.2363 0.5424 -0.1696 0.076 Uiso 1 1 calc R . .
H6B H 0.1494 0.5767 -0.1030 0.076 Uiso 1 1 calc R . .
C7 C 0.1669(8) 0.4340(9) -0.0875(13) 0.071(4) Uani 1 1 d D . .
H7A H 0.2163 0.3933 -0.0697 0.086 Uiso 1 1 calc R A .
H7B H 0.1455 0.4180 -0.1775 0.086 Uiso 1 1 calc R . .
C8 C 0.0979(7) 0.4095(14) 0.0131(10) 0.135(11) Uani 1 1 d D . .
H8A H 0.0486 0.4510 -0.0022 0.162 Uiso 1 1 calc R . .
H8B H 0.0790 0.3447 -0.0036 0.162 Uiso 1 1 calc R . .
C9 C 0.0554(5) 0.3889(6) 0.2409(11) 0.083(6) Uani 1 1 d D . .
H9A H 0.0323 0.3287 0.2090 0.100 Uiso 1 1 calc R . .
H9B H 0.0093 0.4356 0.2363 0.100 Uiso 1 1 calc R . .
C10 C 0.0830(7) 0.3780(11) 0.3858(9) 0.077(5) Uani 1 1 d D . .
H10A H 0.0304 0.3623 0.4350 0.092 Uiso 1 1 calc R A .
H10B H 0.1182 0.3208 0.3873 0.092 Uiso 1 1 calc R . .
C11 C 0.1284(8) 0.4451(8) 0.4726(10) 0.058(3) Uani 1 1 d D . .
H11A H 0.0880 0.4935 0.5033 0.070 Uiso 1 1 calc R . .
H11B H 0.1499 0.4120 0.5523 0.070 Uiso 1 1 calc R . .
C12 C 0.0572(8) 0.7538(8) 0.2273(11) 0.020(3) Uiso 0.53 1 d PD A 1
C13 C 0.0706(8) 0.7960(9) 0.3514(12) 0.022(3) Uiso 0.53 1 d PD A 1
H13A H 0.0732 0.7590 0.4300 0.026 Uiso 0.53 1 calc PR A 1
C14 C 0.0801(11) 0.8929(10) 0.3595(18) 0.053(5) Uiso 0.53 1 d PD A 1
H14A H 0.0888 0.9239 0.4422 0.064 Uiso 0.53 1 calc PR A 1
C15 C 0.0762(14) 0.9414(15) 0.2387(17) 0.059(6) Uiso 0.53 1 d PD A 1
C16 C 0.0683(19) 0.9087(14) 0.109(2) 0.078(9) Uiso 0.53 1 d PD A 1
H16A H 0.0737 0.9440 0.0287 0.094 Uiso 0.53 1 calc PR A 1
C17 C 0.0508(12) 0.8132(13) 0.1192(17) 0.045(5) Uiso 0.53 1 d PD A 1
H17A H 0.0314 0.7847 0.0392 0.054 Uiso 0.53 1 calc PR A 1
C18 C 0.0478(11) 1.1038(12) 0.2300(17) 0.033(4) Uiso 0.53 1 d P A 1
H18A H 0.0784 1.1632 0.2263 0.050 Uiso 0.53 1 calc PR A 1
H18B H 0.0029 1.1075 0.2975 0.050 Uiso 0.53 1 calc PR A 1
H18C H 0.0225 1.0907 0.1426 0.050 Uiso 0.53 1 calc PR A 1
C12' C 0.0671(9) 0.7535(10) 0.1670(13) 0.018(3) Uiso 0.47 1 d PD A 2
C13' C 0.0609(9) 0.8128(10) 0.2762(15) 0.028(4) Uiso 0.47 1 d PD A 2
H13B H 0.0560 0.7880 0.3638 0.033 Uiso 0.47 1 calc PR A 2
C14' C 0.0621(10) 0.9096(11) 0.2558(14) 0.032(4) Uiso 0.47 1 d PD A 2
H14B H 0.0555 0.9522 0.3277 0.038 Uiso 0.47 1 calc PR A 2
C15' C 0.0735(12) 0.9402(13) 0.1245(13) 0.032(4) Uiso 0.47 1 d PD A 2
C16' C 0.0805(9) 0.8798(9) 0.0144(14) 0.023(3) Uiso 0.47 1 d PD A 2
H16B H 0.0871 0.9042 -0.0732 0.028 Uiso 0.47 1 calc PR A 2
C17' C 0.0776(13) 0.7839(10) 0.0353(15) 0.041(5) Uiso 0.47 1 d PD A 2
H17B H 0.0825 0.7410 -0.0366 0.049 Uiso 0.47 1 calc PR A 2
C18' C 0.043(2) 1.098(2) 0.154(3) 0.068(8) Uiso 0.47 1 d P A 2
H18D H 0.0271 1.1518 0.0988 0.102 Uiso 0.47 1 calc PR A 2
H18E H 0.0844 1.1181 0.2216 0.102 Uiso 0.47 1 calc PR A 2
H18F H -0.0076 1.0735 0.1987 0.102 Uiso 0.47 1 calc PR A 2
B1 B 0.3206(7) 0.3045(7) 0.2442(13) 0.051(3) Uani 1 1 d . . .
F1 F 0.3909(3) 0.2515(4) 0.2047(14) 0.091(2) Uani 1 1 d . . .
F2 F 0.3255(4) 0.3942(4) 0.2077(14) 0.082(2) Uani 1 1 d . . .
F3 F 0.2483(4) 0.2593(4) 0.2048(10) 0.0715(19) Uani 1 1 d . . .
F4 F 0.3063(6) 0.3120(6) 0.3767(9) 0.091(3) Uani 1 1 d . . .

loop_
_atom_site_aniso_label
_atom_site_aniso_U_11
_atom_site_aniso_U_22
_atom_site_aniso_U_33
_atom_site_aniso_U_23
_atom_site_aniso_U_13
_atom_site_aniso_U_12
Fe1 0.0206(4) 0.0166(3) 0.0284(4) 0.0011(6) 0.0007(6) -0.0006(3)
S1 0.0243(7) 0.0194(6) 0.0562(10) 0.0024(14) -0.0083(14) 0.0020(5)
N1 0.043(4) 0.041(4) 0.042(4) -0.011(3) 0.002(4) 0.004(3)
N2 0.040(4) 0.032(4) 0.071(6) -0.012(4) -0.001(4) 0.003(3)
N3 0.037(4) 0.050(4) 0.039(4) 0.018(3) -0.006(3) 0.006(3)
N4 0.026(3) 0.030(3) 0.080(6) 0.004(3) -0.016(3) 0.007(3)
C1 0.107(12) 0.046(6) 0.059(7) -0.015(5) -0.032(8) 0.032(7)
C2 0.092(10) 0.062(7) 0.026(5) -0.002(5) -0.010(6) -0.026(7)
C3 0.041(5) 0.039(5) 0.153(13) 0.018(9) 0.027(9) -0.016(4)
C4 0.040(5) 0.042(5) 0.063(6) 0.009(5) 0.005(5) -0.001(4)
C5 0.040(6) 0.099(10) 0.063(7) 0.053(7) -0.006(6) -0.027(6)
C6 0.086(9) 0.084(9) 0.020(4) 0.011(5) 0.002(5) 0.028(7)
C7 0.054(8) 0.099(11) 0.061(8) -0.032(7) -0.010(6) -0.005(7)
C8 0.023(6) 0.24(2) 0.140(16) -0.150(17) -0.035(8) 0.035(10)
C9 0.022(4) 0.017(3) 0.21(2) -0.004(7) 0.011(7) -0.003(3)
C10 0.025(5) 0.168(16) 0.037(5) 0.016(8) 0.017(4) 0.015(7)
C11 0.065(9) 0.070(8) 0.040(6) -0.015(5) 0.031(6) -0.018(6)
B1 0.039(5) 0.034(5) 0.081(10) 0.000(5) 0.004(5) 0.025(4)
F1 0.041(3) 0.059(3) 0.173(7) -0.038(7) -0.006(7) 0.031(3)
F2 0.049(3) 0.055(3) 0.144(6) 0.043(6) 0.014(5) 0.026(3)
F3 0.065(4) 0.047(3) 0.102(5) -0.020(5) -0.044(5) 0.019(3)
F4 0.118(7) 0.067(5) 0.087(6) 0.008(4) 0.000(5) 0.037(5)

loop_
_atom_type_symbol
_atom_type_description
_atom_type_scat_dispersion_real
_atom_type_scat_dispersion_imag
_atom_type_scat_source
C C 0.0033 0.0016 'International Tables Vol C Tables 4.2.6.8 and 6.1.1.4'
H H 0.0000 0.0000 'International Tables Vol C Tables 4.2.6.8 and 6.1.1.4'
B B 0.0013 0.0007 'International Tables Vol C Tables 4.2.6.8 and 6.1.1.4'
N N 0.0061 0.0033 'International Tables Vol C Tables 4.2.6.8 and 6.1.1.4'
O O 0.0106 0.0060 'International Tables Vol C Tables 4.2.6.8 and 6.1.1.4'
F F 0.0171 0.0103 'International Tables Vol C Tables 4.2.6.8 and 6.1.1.4'
S S 0.1246 0.1234 'International Tables Vol C Tables 4.2.6.8 and 6.1.1.4'
Fe Fe 0.3463 0.8444 'International Tables Vol C Tables 4.2.6.8 and 6.1.1.4'

loop_
_exptl_crystal_face_index_h
_exptl_crystal_face_index_k
_exptl_crystal_face_index_l
_exptl_crystal_face_perp_dist
22.00 0.00 0.00 0.0875
-15.00 -15.00 1.00 0.0806
-19.00 10.00 0.00 0.0989
14.00 -15.00 0.00 0.0662
-12.00 17.00 0.00 0.0918
-1.00 10.00 12.00 0.3882
-6.00 4.00 -13.00 0.4031
13.00 1.00 -12.00 0.3491
-22.00 0.00 0.00 0.0978
5.00 -5.00 13.00 0.4273
-7.00 11.00 11.00 0.3441
17.00 13.00 0.00 0.0706
-9.00 -18.00 0.00 0.0777
9.00 18.00 0.00 0.0792

loop_
_geom_angle_atom_site_label_1
_geom_angle_atom_site_label_2
_geom_angle_atom_site_label_3
_geom_angle
N3 Fe1 N4 90.4(3)
N3 Fe1 N1 132.5(3)
N4 Fe1 N1 84.9(3)
N3 Fe1 N2 95.5(3)
N4 Fe1 N2 161.0(3)
N1 Fe1 N2 77.8(3)
N3 Fe1 S1 116.7(2)
N4 Fe1 S1 96.06(18)
N1 Fe1 S1 110.8(2)
N2 Fe1 S1 97.3(2)
C12 S1 C12' 19.8(4)
C12 S1 Fe1 111.3(4)
C12' S1 Fe1 106.0(5)
C18 O1 C15 123(2)
C18' O1' C15' 120(2)
C11 N1 C1 108.4(8)
C11 N1 Fe1 117.5(7)
C1 N1 Fe1 111.0(6)
C11 N1 H1N 106.4
C1 N1 H1N 106.4
Fe1 N1 H1N 106.4
C2 N2 C3 114.9(9)
C2 N2 Fe1 106.7(6)
C3 N2 Fe1 116.5(7)
C2 N2 H2N 106.0
C3 N2 H2N 106.0
Fe1 N2 H2N 106.0
C6 N3 C5 106.5(8)
C6 N3 Fe1 116.3(7)
C5 N3 Fe1 117.1(7)
C6 N3 H3N 105.3
C5 N3 H3N 105.3
Fe1 N3 H3N 105.3
C9 N4 C8 110.9(8)
C9 N4 Fe1 112.0(5)
C8 N4 Fe1 114.0(9)
C9 N4 H4N 106.5
C8 N4 H4N 106.5
Fe1 N4 H4N 106.5
N1 C1 C2 107.7(9)
N1 C1 H1A 110.2
C2 C1 H1A 110.2
N1 C1 H1B 110.2
C2 C1 H1B 110.2
H1A C1 H1B 108.5
N2 C2 C1 110.8(9)
N2 C2 H2A 109.5
C1 C2 H2A 109.5
N2 C2 H2B 109.5
C1 C2 H2B 109.5
H2A C2 H2B 108.1
C4 C3 N2 113.3(7)
C4 C3 H3A 108.9
N2 C3 H3A 108.9
C4 C3 H3B 108.9
N2 C3 H3B 108.9
H3A C3 H3B 107.7
C3 C4 C5 117.1(10)
C3 C4 H4A 108.0
C5 C4 H4A 108.0
C3 C4 H4B 108.0
C5 C4 H4B 108.0
H4A C4 H4B 107.3
N3 C5 C4 114.0(8)
N3 C5 H5A 108.8
C4 C5 H5A 108.8
N3 C5 H5B 108.8
C4 C5 H5B 108.8
H5A C5 H5B 107.7
N3 C6 C7 111.8(8)
N3 C6 H6A 109.3
C7 C6 H6A 109.3
N3 C6 H6B 109.3
C7 C6 H6B 109.3
H6A C6 H6B 107.9
C6 C7 C8 117.9(12)
C6 C7 H7A 107.8
C8 C7 H7A 107.8
C6 C7 H7B 107.8
C8 C7 H7B 107.8
H7A C7 H7B 107.2
N4 C8 C7 114.7(10)
N4 C8 H8A 108.6
C7 C8 H8A 108.6
N4 C8 H8B 108.6
C7 C8 H8B 108.6
H8A C8 H8B 107.6
N4 C9 C10 113.5(7)
N4 C9 H9A 108.9
C10 C9 H9A 108.9
N4 C9 H9B 108.9
C10 C9 H9B 108.9
H9A C9 H9B 107.7
C11 C10 C9 129.1(12)
C11 C10 H10A 105.0
C9 C10 H10A 105.0
C11 C10 H10B 105.0
C9 C10 H10B 105.0
H10A C10 H10B 105.9
N1 C11 C10 112.4(8)
N1 C11 H11A 109.1
C10 C11 H11A 109.1
N1 C11 H11B 109.1
C10 C11 H11B 109.1
H11A C11 H11B 107.9
C17 C12 C13 116.2(14)
C17 C12 S1 120.6(12)
C13 C12 S1 123.1(10)
C12 C13 C14 119.8(14)
C12 C13 H13A 120.1
C14 C13 H13A 120.1
C15 C14 C13 116.0(17)
C15 C14 H14A 122.0
C13 C14 H14A 122.0
C16 C15 C14 130(2)
C16 C15 O1 118.2(18)
C14 C15 O1 110.7(16)
C15 C16 C17 106(2)
C15 C16 H16A 127.0
C17 C16 H16A 127.0
C12 C17 C16 130.4(19)
C12 C17 H17A 114.8
C16 C17 H17A 114.8
C13' C12' C17' 124.0(14)
C13' C12' S1 113.6(10)
C17' C12' S1 121.8(11)
C12' C13' C14' 119.4(15)
C12' C13' H13B 120.3
C14' C13' H13B 120.3
C15' C14' C13' 116.7(15)
C15' C14' H14B 121.7
C13' C14' H14B 121.7
C14' C15' C16' 123.7(16)
C14' C15' O1' 125.2(14)
C16' C15' O1' 111.1(12)
C17' C16' C15' 119.2(15)
C17' C16' H16B 120.4
C15' C16' H16B 120.4
C16' C17' C12' 117.0(15)
C16' C17' H17B 121.5
C12' C17' H17B 121.5
O1' C18' H18D 109.5
O1' C18' H18E 109.5
H18D C18' H18E 109.5
O1' C18' H18F 109.5
H18D C18' H18F 109.5
H18E C18' H18F 109.5
F2 B1 F4 101.6(10)
F2 B1 F3 115.0(9)
F4 B1 F3 100.5(10)
F2 B1 F1 113.5(10)
F4 B1 F1 117.0(10)
F3 B1 F1 108.6(9)

loop_
_geom_bond_atom_site_label_1
_geom_bond_atom_site_label_2
_geom_bond_distance
Fe1 N3 2.095(8)
Fe1 N4 2.188(7)
Fe1 N1 2.223(8)
Fe1 N2 2.248(8)
Fe1 S1 2.3240(17)
S1 C12 1.781(12)
S1 C12' 1.833(15)
O1 C18 1.21(3)
O1 C15 1.49(3)
O1' C18' 1.25(3)
O1' C15' 1.44(2)
N1 C11 1.466(8)
N1 C1 1.471(8)
N1 H1N 0.9300
N2 C2 1.429(9)
N2 C3 1.496(8)
N2 H2N 0.9300
N3 C6 1.443(8)
N3 C5 1.470(8)
N3 H3N 0.9300
N4 C9 1.450(8)
N4 C8 1.461(9)
N4 H4N 0.9300
C1 C2 1.525(9)
C1 H1A 0.9900
C1 H1B 0.9900
C2 H2A 0.9900
C2 H2B 0.9900
C3 C4 1.487(9)
C3 H3A 0.9900
C3 H3B 0.9900
C4 C5 1.504(9)
C4 H4A 0.9900
C4 H4B 0.9900
C5 H5A 0.9900
C5 H5B 0.9900
C6 C7 1.521(9)
C6 H6A 0.9900
C6 H6B 0.9900
C7 C8 1.524(9)
C7 H7A 0.9900
C7 H7B 0.9900
C8 H8A 0.9900
C8 H8B 0.9900
C9 C10 1.523(9)
C9 H9A 0.9900
C9 H9B 0.9900
C10 C11 1.482(9)
C10 H10A 0.9900
C10 H10B 0.9900
C11 H11A 0.9900
C11 H11B 0.9900
C12 C17 1.382(9)
C12 C13 1.399(9)
C13 C14 1.401(10)
C13 H13A 0.9500
C14 C15 1.398(10)
C14 H14A 0.9500
C15 C16 1.392(10)
C16 C17 1.401(10)
C16 H16A 0.9500
C17 H17A 0.9500
C18 H18A 0.9800
C18 H18B 0.9800
C18 H18C 0.9800
C12' C13' 1.389(9)
C12' C17' 1.399(10)
C13' C14' 1.403(10)
C13' H13B 0.9500
C14' C15' 1.399(10)
C14' H14B 0.9500
C15' C16' 1.407(10)
C16' C17' 1.393(9)
C16' H16B 0.9500
C17' H17B 0.9500
C18' H18D 0.9800
C18' H18E 0.9800
C18' H18F 0.9800
B1 F2 1.339(12)
B1 F4 1.350(15)
B1 F3 1.370(13)
B1 F1 1.400(10)

loop_
_geom_hbond_atom_site_label_D
_geom_hbond_atom_site_label_H
_geom_hbond_atom_site_label_A
_geom_hbond_distance_DH
_geom_hbond_distance_HA
_geom_hbond_distance_DA
_geom_hbond_angle_DHA
N1 H1N F4 0.93 2.17 3.073(11) 164.1
N1 H1N F2 0.93 2.38 3.116(12) 136.1
N4 H4N F3 0.93 2.13 3.047(8) 168.5
N4 H4N F2 0.93 2.54 3.246(9) 133.0

loop_
_geom_torsion_atom_site_label_1
_geom_torsion_atom_site_label_2
_geom_torsion_atom_site_label_3
_geom_torsion_atom_site_label_4
_geom_torsion
N3 Fe1 S1 C12 -79.2(5)
N4 Fe1 S1 C12 -172.8(5)
N1 Fe1 S1 C12 100.4(5)
N2 Fe1 S1 C12 20.7(5)
N3 Fe1 S1 C12' -59.0(5)
N4 Fe1 S1 C12' -152.6(5)
N1 Fe1 S1 C12' 120.6(5)
N2 Fe1 S1 C12' 40.9(5)
N3 Fe1 N1 C11 -139.9(6)
N4 Fe1 N1 C11 -54.0(7)
N2 Fe1 N1 C11 133.8(7)
S1 Fe1 N1 C11 40.5(7)
N3 Fe1 N1 C1 94.4(7)
N4 Fe1 N1 C1 -179.6(7)
N2 Fe1 N1 C1 8.2(7)
S1 Fe1 N1 C1 -85.1(7)
N3 Fe1 N2 C2 -110.6(7)
N4 Fe1 N2 C2 -3.0(13)
N1 Fe1 N2 C2 21.7(7)
S1 Fe1 N2 C2 131.4(7)
N3 Fe1 N2 C3 19.2(7)
N4 Fe1 N2 C3 126.9(9)
N1 Fe1 N2 C3 151.6(7)
S1 Fe1 N2 C3 -98.7(6)
N4 Fe1 N3 C6 47.3(7)
N1 Fe1 N3 C6 130.7(7)
N2 Fe1 N3 C6 -150.8(7)
S1 Fe1 N3 C6 -49.8(7)
N4 Fe1 N3 C5 174.8(7)
N1 Fe1 N3 C5 -101.8(7)
N2 Fe1 N3 C5 -23.3(7)
S1 Fe1 N3 C5 77.7(7)
N3 Fe1 N4 C9 -169.6(6)
N1 Fe1 N4 C9 57.7(6)
N2 Fe1 N4 C9 82.0(11)
S1 Fe1 N4 C9 -52.6(6)
N3 Fe1 N4 C8 -42.8(7)
N1 Fe1 N4 C8 -175.4(7)
N2 Fe1 N4 C8 -151.2(9)
S1 Fe1 N4 C8 74.2(6)
C11 N1 C1 C2 -165.5(10)
Fe1 N1 C1 C2 -35.0(10)
C3 N2 C2 C1 -179.4(9)
Fe1 N2 C2 C1 -48.6(10)
N1 C1 C2 N2 57.4(13)
C2 N2 C3 C4 84.7(13)
Fe1 N2 C3 C4 -41.2(12)
N2 C3 C4 C5 72.6(13)
C6 N3 C5 C4 -177.4(10)
Fe1 N3 C5 C4 50.5(12)
C3 C4 C5 N3 -78.9(13)
C5 N3 C6 C7 165.1(10)
Fe1 N3 C6 C7 -62.4(11)
N3 C6 C7 C8 67.3(15)
C9 N4 C8 C7 -177.4(11)
Fe1 N4 C8 C7 55.3(15)
C6 C7 C8 N4 -65.4(18)
C8 N4 C9 C10 169.1(10)
Fe1 N4 C9 C10 -62.4(9)
N4 C9 C10 C11 52.3(16)
C1 N1 C11 C10 177.7(11)
Fe1 N1 C11 C10 50.9(13)
C9 C10 C11 N1 -44.2(19)
C12' S1 C12 C17 24.1(19)
Fe1 S1 C12 C17 102.2(12)
C12' S1 C12 C13 -159(3)
Fe1 S1 C12 C13 -80.8(10)
C17 C12 C13 C14 -2.6(14)
S1 C12 C13 C14 -179.8(11)
C12 C13 C14 C15 -0.6(16)
C13 C14 C15 C16 -4(3)
C13 C14 C15 O1 -173.8(17)
C18 O1 C15 C16 67(3)
C18 O1 C15 C14 -121(2)
C14 C15 C16 C17 9(4)
O1 C15 C16 C17 179(2)
C13 C12 C17 C16 11(3)
S1 C12 C17 C16 -172(2)
C15 C16 C17 C12 -13(3)
C12 S1 C12' C13' 2.5(17)
Fe1 S1 C12' C13' -105.9(8)
C12 S1 C12' C17' -169(3)
Fe1 S1 C12' C17' 82.7(13)
C17' C12' C13' C14' 2.4(16)
S1 C12' C13' C14' -168.8(11)
C12' C13' C14' C15' -2.9(15)
C13' C14' C15' C16' 2(2)
C13' C14' C15' O1' 178.8(16)
C18' O1' C15' C14' -20(3)
C18' O1' C15' C16' 157(2)
C14' C15' C16' C17' -1(3)
O1' C15' C16' C17' -178.1(15)
C15' C16' C17' C12' 0(2)
C13' C12' C17' C16' -1(2)
S1 C12' C17' C16' 169.4(13)

loop_
_diffrn_scan_number
_diffrn_scan_type
_diffrn_scan_start
_diffrn_scan_end
_diffrn_scan_width
_diffrn_scan_exptime
_diffrn_scan_omega
_diffrn_scan_theta
_diffrn_scan_kappa
_diffrn_scan_phi
_diffrn_scan_omega1
_diffrn_scan_theta1
_diffrn_scan_frames
1 omega 44.00 96.00 1.00 25.00 - 24.59 75.00 0.00 0.00 0.00 52
2 omega 46.00 96.00 1.00 25.00 - 24.59 45.00 240.00 0.00 0.00 50
3 omega 43.00 86.00 1.00 25.00 - 24.59 -129.00 220.00 0.00 0.00 43
4 omega 3.00 56.00 1.00 25.00 - 24.59 -75.00 240.00 0.00 0.00 53
5 omega -47.00 6.00 1.00 25.00 - 24.59 -75.00 0.00 0.00 0.00 53
6 omega 4.00 57.00 1.00 25.00 - 24.59 -75.00 120.00 0.00 0.00 53
7 omega 1.00 46.00 1.00 25.00 - 24.59 -129.00 220.00 0.00 0.00 45
8 omega -46.00 6.00 1.00 25.00 - -25.37 -75.00 120.00 0.00 0.00 52
9 omega -97.00 -44.00 1.00 25.00 - -25.37 -75.00 120.00 0.00 0.00 53
10 omega -53.00 -2.00 1.00 25.00 - -25.37 45.00 120.00 0.00 0.00 51
11 omega -49.00 1.00 1.00 25.00 - -25.37 -45.00 0.00 0.00 0.00 50
12 omega -30.00 -2.00 1.00 25.00 - -25.37 -45.00 120.00 0.00 0.00 28
13 omega -6.00 34.00 1.00 25.00 - -25.37 75.00 240.00 0.00 0.00 40
14 omega -53.00 -13.00 1.00 25.00 - -25.37 90.00 -22.00 0.00 0.00 40
15 omega 16.00 44.00 1.00 25.00 - -25.37 45.00 0.00 0.00 0.00 28
16 omega -15.00 13.00 1.00 25.00 - -25.37 90.00 -22.00 0.00 0.00 28
17 phi -143.00 -94.00 1.00 25.00 -40.00 -25.37 0.00 - 0.00 0.00 49
